data_4106989
loop_
_publ_author_name
'Alison R. Fout'
'Qinliang Zhao'
'Dianne J. Xiao'
'Theodore A. Betley'

_publ_contact_author_address
;
Department of Chemistry and Chemical Biology 
Harvard University
12 Oxford St
Cambridge, MA 02138 (USA)
;
_publ_contact_author_email contact-betley@chemistry.harvard.edu
_publ_contact_author_name 'Prof. Theodore Betley'
_publ_section_title
;
 Oxidative Atom-Transfer to a Trimanganese Complex To Form Mn6(\m6-E) (E =
 O, N) Clusters Featuring Interstitial Oxide and Nitride Functionalities
;
_journal_name_full 'Journal of the American Chemical Society'
_journal_page_first 16750
_journal_page_last 16753
_journal_paper_doi 10.1021/ja2066384
_journal_volume 133
_journal_year 2011
_chemical_formula_sum 'C58 H66 Mn6 N19'
_chemical_formula_weight 1358.94
_chemical_name_systematic
; 
 ? 
;
_space_group_IT_number 2
_symmetry_cell_setting triclinic
_symmetry_space_group_name_Hall '-P 1'
_symmetry_space_group_name_H-M 'P -1'
_atom_sites_solution_hydrogens geom
_atom_sites_solution_primary direct
_atom_sites_solution_secondary difmap
_audit_creation_method SHELXL-97
_cell_angle_alpha 101.540(6)
_cell_angle_beta 109.121(6)
_cell_angle_gamma 108.587(6)
_cell_formula_units_Z 1
_cell_length_a 10.661(5)
_cell_length_b 12.575(6)
_cell_length_c 12.995(6)
_cell_measurement_reflns_used 2257
_cell_measurement_temperature 100(2)
_cell_measurement_theta_max 25.570
_cell_measurement_theta_min 2.678
_cell_volume 1467.2(12)
_computing_cell_refinement 'SAINT 7.46A (Bruker-AXS, 2009)'
_computing_data_collection 'APEX2 v2009.3.0 (Bruker-AXS, 2009)'
_computing_data_reduction 'SAINT 7.46A (Bruker-AXS, 2009)'
_computing_molecular_graphics 'Bruker SHELXTL'
_computing_publication_material 'Bruker SHELXTL'
_computing_structure_refinement 'SHELXL-97 (Sheldrick, 2008)'
_computing_structure_solution 'SHELXS-97 (Sheldrick, 2008)'
_diffrn_ambient_temperature 100(2)
_diffrn_measured_fraction_theta_full 0.983
_diffrn_measured_fraction_theta_max 0.983
_diffrn_measurement_device_type 'Bruker d8 goniometer with CCD area detector'
_diffrn_measurement_method 'phi and omega scans'
_diffrn_radiation_monochromator graphite
_diffrn_radiation_source 'fine-focus sealed tube'
_diffrn_radiation_type MoK\a
_diffrn_radiation_wavelength 0.71073
_diffrn_reflns_av_R_equivalents 0.1203
_diffrn_reflns_av_sigmaI/netI 0.1587
_diffrn_reflns_limit_h_max 13
_diffrn_reflns_limit_h_min -13
_diffrn_reflns_limit_k_max 15
_diffrn_reflns_limit_k_min -15
_diffrn_reflns_limit_l_max 15
_diffrn_reflns_limit_l_min -15
_diffrn_reflns_number 14641
_diffrn_reflns_theta_full 25.92
_diffrn_reflns_theta_max 25.92
_diffrn_reflns_theta_min 1.76
_exptl_absorpt_coefficient_mu 1.309
_exptl_absorpt_correction_T_max 0.8803
_exptl_absorpt_correction_T_min 0.7707
_exptl_absorpt_correction_type multi-scan
_exptl_absorpt_process_details 'SADABS (Sheldrick, 2009)'
_exptl_crystal_colour brown
_exptl_crystal_density_diffrn 1.538
_exptl_crystal_description plate
_exptl_crystal_F_000 697
_exptl_crystal_size_max 0.21
_exptl_crystal_size_mid 0.20
_exptl_crystal_size_min 0.10
_refine_diff_density_max 2.158
_refine_diff_density_min -1.005
_refine_diff_density_rms 0.155
_refine_ls_extinction_method none
_refine_ls_goodness_of_fit_ref 0.977
_refine_ls_hydrogen_treatment riding
_refine_ls_matrix_type full
_refine_ls_number_parameters 362
_refine_ls_number_reflns 5617
_refine_ls_number_restraints 357
_refine_ls_restrained_S_all 0.948
_refine_ls_R_factor_all 0.1455
_refine_ls_R_factor_gt 0.0706
_refine_ls_shift/su_max 0.000
_refine_ls_shift/su_mean 0.000
_refine_ls_structure_factor_coef Fsqd
_refine_ls_weighting_details 'calc w=1/[\s^2^(Fo^2^)+(0.1004P)^2^+0.0000P] where P=(Fo^2^+2Fc^2^)/3'
_refine_ls_weighting_scheme calc
_refine_ls_wR_factor_gt 0.1755
_refine_ls_wR_factor_ref 0.2051
_reflns_number_gt 2967
_reflns_number_total 5617
_reflns_threshold_expression >2sigma(I)
_cod_data_source_file ja2066384_si_003_1.cif
_cod_data_source_block full
_cod_original_cell_volume 1467.2(11)
_cod_database_code 4106989

loop_
_symmetry_equiv_pos_as_xyz
'x, y, z'
'-x, -y, -z'

loop_
_atom_site_label
_atom_site_type_symbol
_atom_site_fract_x
_atom_site_fract_y
_atom_site_fract_z
_atom_site_U_iso_or_equiv
_atom_site_adp_type
_atom_site_occupancy
_atom_site_symmetry_multiplicity
_atom_site_calc_flag
_atom_site_refinement_flags
Mn1 Mn 0.17128(12) 0.52450(10) 0.44692(9) 0.0199(3) Uani 1 1 d U
Mn2 Mn -0.15740(12) 0.44080(10) 0.31182(9) 0.0208(3) Uani 1 1 d U
Mn3 Mn 0.02893(12) 0.68625(10) 0.51130(9) 0.0211(3) Uani 1 1 d U
N1 N 0.3198(7) 0.5675(5) 0.6115(5) 0.0233(9) Uani 1 1 d U
N2 N -0.1813(6) 0.2569(5) 0.3046(5) 0.0224(12) Uani 1 1 d U
N3 N 0.2127(6) 0.6966(5) 0.4552(5) 0.0215(12) Uani 1 1 d U
N4 N -0.1539(6) 0.6179(5) 0.3406(5) 0.0229(13) Uani 1 1 d U
H4 H -0.1297 0.6525 0.2890 0.027 Uiso 1 1 calc R
N5 N 0.1234(7) 0.3485(5) 0.4020(5) 0.0233(9) Uani 1 1 d U
H5 H 0.2051 0.3361 0.4403 0.028 Uiso 1 1 calc R
N6 N 0.0516(7) 0.4950(5) 0.2840(5) 0.0247(13) Uani 1 1 d U
H6 H 0.0530 0.4317 0.2338 0.030 Uiso 1 1 calc R
N7 N 0.0000 0.5000 0.5000 0.0217(10) Uani 1 2 d SU
N8 N -0.2965(6) 0.3656(5) 0.1134(5) 0.0217(10) Uani 1 1 d U
N9 N 0.0661(7) 0.8870(6) 0.5446(5) 0.0316(15) Uani 1 1 d U
C1 C -0.5666(8) 0.0971(7) 0.2812(6) 0.0266(17) Uani 1 1 d U
H1A H -0.6291 0.1143 0.3169 0.040 Uiso 1 1 calc R
H1B H -0.5555 0.0251 0.2920 0.040 Uiso 1 1 calc R
H1C H -0.6112 0.0843 0.1983 0.040 Uiso 1 1 calc R
C2 C -0.4157(8) 0.2031(7) 0.3386(6) 0.0225(16) Uani 1 1 d U
C3 C 0.4462(8) 0.6857(6) 0.6538(6) 0.0236(16) Uani 1 1 d U
H3A H 0.4967 0.6816 0.6023 0.028 Uiso 1 1 calc R
H3B H 0.5154 0.6968 0.7318 0.028 Uiso 1 1 calc R
C4 C -0.3363(8) 0.1778(7) 0.2617(6) 0.0228(15) Uani 1 1 d U
H4A H -0.3449 0.0950 0.2498 0.027 Uiso 1 1 calc R
H4B H -0.3890 0.1814 0.1850 0.027 Uiso 1 1 calc R
C5 C -0.3422(8) 0.1963(7) 0.4619(6) 0.0259(17) Uani 1 1 d U
H5A H -0.4154 0.1798 0.4946 0.031 Uiso 1 1 calc R
H5B H -0.3148 0.1280 0.4532 0.031 Uiso 1 1 calc R
C6 C 0.3704(9) 0.4769(7) 0.6298(6) 0.0340(14) Uani 1 1 d U
C7 C 0.5004(8) 0.4768(7) 0.6270(6) 0.0262(17) Uani 1 1 d U
H7 H 0.5624 0.5409 0.6141 0.031 Uiso 1 1 calc R
C8 C 0.5406(9) 0.3836(7) 0.6428(6) 0.0303(18) Uani 1 1 d U
H8 H 0.6291 0.3848 0.6403 0.036 Uiso 1 1 calc R
C9 C 0.4520(9) 0.2903(7) 0.6619(6) 0.0287(18) Uani 1 1 d U
H9 H 0.4779 0.2259 0.6705 0.034 Uiso 1 1 calc R
C10 C -0.3262(8) 0.7096(7) 0.3314(6) 0.0248(17) Uani 1 1 d U
H10 H -0.2676 0.7742 0.3168 0.030 Uiso 1 1 calc R
C11 C -0.2808(8) 0.6193(7) 0.3449(6) 0.0221(16) Uani 1 1 d U
C12 C -0.1143(8) 0.2160(6) 0.2401(6) 0.0221(15) Uani 1 1 d U
C13 C -0.1900(8) 0.1262(7) 0.1270(6) 0.0251(16) Uani 1 1 d U
H13 H -0.2936 0.0884 0.0937 0.030 Uiso 1 1 calc R
C14 C -0.1173(8) 0.0934(7) 0.0658(6) 0.0262(17) Uani 1 1 d U
H14 H -0.1721 0.0340 -0.0089 0.031 Uiso 1 1 calc R
C15 C 0.0330(9) 0.1440(7) 0.1096(6) 0.0264(17) Uani 1 1 d U
H15 H 0.0816 0.1201 0.0661 0.032 Uiso 1 1 calc R
C16 C 0.1124(8) 0.2324(6) 0.2205(6) 0.0241(16) Uani 1 1 d U
H16 H 0.2158 0.2700 0.2508 0.029 Uiso 1 1 calc R
C17 C 0.0429(8) 0.2656(6) 0.2863(6) 0.0222(15) Uani 1 1 d U
C18 C 0.1663(8) 0.7067(6) 0.3421(6) 0.0215(15) Uani 1 1 d U
C19 C 0.2007(8) 0.8109(7) 0.3166(6) 0.0253(16) Uani 1 1 d U
H19 H 0.2628 0.8851 0.3775 0.030 Uiso 1 1 calc R
C20 C 0.1449(8) 0.8083(7) 0.2017(6) 0.0283(18) Uani 1 1 d U
H20 H 0.1674 0.8808 0.1855 0.034 Uiso 1 1 calc R
C21 C 0.0562(8) 0.6993(7) 0.1108(6) 0.0292(18) Uani 1 1 d U
H21 H 0.0182 0.6970 0.0329 0.035 Uiso 1 1 calc R
C22 C 0.0246(8) 0.5937(7) 0.1368(6) 0.0284(17) Uani 1 1 d U
H22 H -0.0359 0.5193 0.0759 0.034 Uiso 1 1 calc R
C23 C 0.0804(8) 0.5963(6) 0.2507(6) 0.0210(15) Uani 1 1 d U
C24 C -0.3508(9) 0.2966(7) 0.0254(7) 0.0307(19) Uani 1 1 d U
C25 C -0.4204(9) 0.2057(7) -0.0905(6) 0.0340(14) Uani 1 1 d U
H25A H -0.4712 0.2354 -0.1477 0.051 Uiso 1 1 calc R
H25B H -0.4907 0.1325 -0.0913 0.051 Uiso 1 1 calc R
H25C H -0.3457 0.1887 -0.1098 0.051 Uiso 1 1 calc R
C26 C 0.0495(9) 0.9498(7) 0.6119(7) 0.0297(18) Uani 1 1 d U
C27 C 0.0272(10) 1.0260(8) 0.6971(7) 0.038(2) Uani 1 1 d U
H27A H 0.0049 1.0873 0.6685 0.057 Uiso 1 1 calc R
H27B H 0.1159 1.0644 0.7697 0.057 Uiso 1 1 calc R
H27C H -0.0544 0.9781 0.7107 0.057 Uiso 1 1 calc R
N1S N 0.6865(10) 0.7760(9) 0.0260(10) 0.085(3) Uani 1 1 d U
C1S C 0.6723(10) 0.6818(9) -0.0132(9) 0.050(2) Uani 1 1 d U
C2S C 0.6550(12) 0.5627(8) -0.0632(8) 0.062(3) Uani 1 1 d U
H2SA H 0.5533 0.5136 -0.1188 0.093 Uiso 1 1 calc R
H2SB H 0.6809 0.5287 -0.0019 0.093 Uiso 1 1 calc R
H2SC H 0.7191 0.5643 -0.1030 0.093 Uiso 1 1 calc R

loop_
_atom_site_aniso_label
_atom_site_aniso_U_11
_atom_site_aniso_U_22
_atom_site_aniso_U_33
_atom_site_aniso_U_23
_atom_site_aniso_U_13
_atom_site_aniso_U_12
Mn1 0.0244(6) 0.0225(6) 0.0115(5) 0.0099(5) 0.0043(5) 0.0089(5)
Mn2 0.0259(6) 0.0236(6) 0.0121(5) 0.0102(5) 0.0044(5) 0.0104(5)
Mn3 0.0272(7) 0.0230(6) 0.0130(5) 0.0098(5) 0.0057(5) 0.0107(5)
N1 0.030(2) 0.026(2) 0.0126(19) 0.0109(17) 0.0051(17) 0.0119(19)
N2 0.026(3) 0.024(3) 0.014(3) 0.009(2) 0.006(3) 0.008(3)
N3 0.027(3) 0.023(3) 0.011(3) 0.010(2) 0.006(2) 0.005(2)
N4 0.025(3) 0.027(3) 0.015(3) 0.008(2) 0.006(2) 0.010(3)
N5 0.030(2) 0.026(2) 0.0126(19) 0.0109(17) 0.0051(17) 0.0119(19)
N6 0.034(3) 0.024(3) 0.019(3) 0.010(2) 0.008(3) 0.016(3)
N7 0.025(3) 0.021(2) 0.014(2) 0.0097(19) 0.0044(19) 0.006(2)
N8 0.025(3) 0.021(2) 0.014(2) 0.0097(19) 0.0044(19) 0.006(2)
N9 0.045(4) 0.024(3) 0.024(3) 0.014(3) 0.010(3) 0.013(3)
C1 0.024(4) 0.035(5) 0.016(4) 0.009(3) 0.004(3) 0.010(3)
C2 0.024(4) 0.026(4) 0.016(3) 0.010(3) 0.004(3) 0.011(3)
C3 0.025(4) 0.029(4) 0.010(3) 0.008(3) 0.000(3) 0.010(3)
C4 0.026(4) 0.026(4) 0.013(3) 0.009(3) 0.003(3) 0.010(3)
C5 0.027(4) 0.029(4) 0.015(3) 0.009(3) 0.003(3) 0.009(4)
C6 0.043(3) 0.039(3) 0.015(3) 0.011(2) 0.007(3) 0.016(3)
C7 0.032(4) 0.034(4) 0.017(4) 0.018(3) 0.010(3) 0.015(4)
C8 0.036(5) 0.041(5) 0.024(4) 0.020(4) 0.016(4) 0.020(4)
C9 0.041(5) 0.036(5) 0.025(4) 0.025(4) 0.018(4) 0.023(4)
C10 0.029(4) 0.032(5) 0.018(4) 0.016(3) 0.010(3) 0.013(4)
C11 0.031(4) 0.029(4) 0.010(3) 0.012(3) 0.007(3) 0.014(4)
C12 0.027(4) 0.018(4) 0.020(3) 0.012(3) 0.007(3) 0.009(3)
C13 0.027(4) 0.027(4) 0.017(3) 0.010(3) 0.006(3) 0.009(3)
C14 0.034(4) 0.026(4) 0.012(3) 0.006(3) 0.003(3) 0.011(4)
C15 0.041(4) 0.028(4) 0.019(3) 0.013(3) 0.016(3) 0.018(4)
C16 0.029(4) 0.020(4) 0.020(3) 0.011(3) 0.003(3) 0.009(3)
C17 0.033(4) 0.025(4) 0.011(3) 0.013(3) 0.004(3) 0.016(3)
C18 0.026(4) 0.028(4) 0.018(3) 0.016(3) 0.011(3) 0.014(3)
C19 0.028(4) 0.023(4) 0.021(3) 0.012(3) 0.004(3) 0.009(3)
C20 0.036(5) 0.030(4) 0.020(4) 0.017(3) 0.010(3) 0.012(4)
C21 0.036(5) 0.035(4) 0.017(3) 0.015(3) 0.006(3) 0.015(4)
C22 0.032(4) 0.029(4) 0.019(3) 0.007(3) 0.007(3) 0.011(4)
C23 0.024(4) 0.026(4) 0.021(3) 0.013(3) 0.010(3) 0.016(3)
C24 0.033(5) 0.035(5) 0.021(4) 0.013(3) 0.004(3) 0.015(4)
C25 0.043(3) 0.039(3) 0.015(3) 0.011(2) 0.007(3) 0.016(3)
C26 0.041(5) 0.020(4) 0.029(4) 0.019(3) 0.013(4) 0.009(4)
C27 0.056(6) 0.043(5) 0.034(5) 0.023(4) 0.030(4) 0.024(5)
N1S 0.055(6) 0.053(6) 0.114(9) -0.004(6) 0.034(6) 0.006(5)
C1S 0.040(6) 0.047(5) 0.048(6) 0.017(5) 0.010(5) 0.010(5)
C2S 0.070(7) 0.047(6) 0.041(6) 0.014(5) -0.006(5) 0.021(6)

loop_
_atom_type_symbol
_atom_type_description
_atom_type_scat_dispersion_real
_atom_type_scat_dispersion_imag
_atom_type_scat_source
C C 0.0033 0.0016 'International Tables Vol C Tables 4.2.6.8 and 6.1.1.4'
H H 0.0000 0.0000 'International Tables Vol C Tables 4.2.6.8 and 6.1.1.4'
N N 0.0061 0.0033 'International Tables Vol C Tables 4.2.6.8 and 6.1.1.4'
Mn Mn 0.3368 0.7283 'International Tables Vol C Tables 4.2.6.8 and 6.1.1.4'

loop_
_geom_angle_atom_site_label_1
_geom_angle_atom_site_label_2
_geom_angle_atom_site_label_3
_geom_angle
_geom_angle_site_symmetry_1
_geom_angle_site_symmetry_3
N6 Mn1 N5 87.5(2) . .
N6 Mn1 N1 171.9(3) . .
N5 Mn1 N1 95.3(2) . .
N6 Mn1 N3 81.2(2) . .
N5 Mn1 N3 167.3(2) . .
N1 Mn1 N3 95.2(2) . .
N6 Mn1 N7 95.74(19) . .
N5 Mn1 N7 91.23(18) . .
N1 Mn1 N7 91.79(18) . .
N3 Mn1 N7 95.64(17) . .
N6 Mn1 Mn3 87.34(18) . .
N5 Mn1 Mn3 137.12(19) . .
N1 Mn1 Mn3 95.67(17) . .
N3 Mn1 Mn3 48.52(17) . .
N7 Mn1 Mn3 47.12(4) . .
N6 Mn1 Mn2 48.32(18) . .
N5 Mn1 Mn2 84.07(18) . .
N1 Mn1 Mn2 139.46(18) . .
N3 Mn1 Mn2 92.64(17) . .
N7 Mn1 Mn2 47.82(4) . .
Mn3 Mn1 Mn2 61.43(4) . .
N6 Mn1 Mn3 100.48(19) . 2_566
N5 Mn1 Mn3 46.34(17) . 2_566
N1 Mn1 Mn3 86.88(18) . 2_566
N3 Mn1 Mn3 141.66(17) . 2_566
N7 Mn1 Mn3 46.02(3) . 2_566
Mn3 Mn1 Mn3 93.14(5) . 2_566
Mn2 Mn1 Mn3 63.56(4) . 2_566
N6 Mn1 Mn2 141.52(19) . 2_566
N5 Mn1 Mn2 97.44(16) . 2_566
N1 Mn1 Mn2 45.67(18) . 2_566
N3 Mn1 Mn2 95.01(16) . 2_566
N7 Mn1 Mn2 46.25(3) . 2_566
Mn3 Mn1 Mn2 63.27(3) . 2_566
Mn2 Mn1 Mn2 94.07(5) . 2_566
Mn3 Mn1 Mn2 59.96(4) 2_566 2_566
N4 Mn2 N2 169.3(2) . .
N4 Mn2 N1 77.3(2) . 2_566
N2 Mn2 N1 92.4(2) . 2_566
N4 Mn2 N7 89.36(15) . .
N2 Mn2 N7 86.37(15) . .
N1 Mn2 N7 82.55(15) 2_566 .
N4 Mn2 N6 93.3(2) . .
N2 Mn2 N6 96.0(2) . .
N1 Mn2 N6 163.1(2) 2_566 .
N7 Mn2 N6 83.31(15) . .
N4 Mn2 N8 97.2(2) . .
N2 Mn2 N8 88.2(2) . .
N1 Mn2 N8 104.6(2) 2_566 .
N7 Mn2 N8 171.16(16) . .
N6 Mn2 N8 90.4(2) . .
N4 Mn2 Mn1 95.88(16) . .
N2 Mn2 Mn1 87.79(16) . .
N1 Mn2 Mn1 126.11(15) 2_566 .
N7 Mn2 Mn1 43.65(3) . .
N6 Mn2 Mn1 39.98(14) . .
N8 Mn2 Mn1 129.22(16) . .
N4 Mn2 Mn3 44.64(15) . .
N2 Mn2 Mn3 132.03(15) . .
N1 Mn2 Mn3 83.02(16) 2_566 .
N7 Mn2 Mn3 45.66(3) . .
N6 Mn2 Mn3 80.45(15) . .
N8 Mn2 Mn3 139.28(15) . .
Mn1 Mn2 Mn3 59.05(4) . .
N4 Mn2 Mn1 83.34(16) . 2_566
N2 Mn2 Mn1 86.91(15) . 2_566
N1 Mn2 Mn1 40.37(14) 2_566 2_566
N7 Mn2 Mn1 42.28(4) . 2_566
N6 Mn2 Mn1 125.35(15) . 2_566
N8 Mn2 Mn1 144.26(16) . 2_566
Mn1 Mn2 Mn1 85.93(5) . 2_566
Mn3 Mn2 Mn1 59.42(4) . 2_566
N4 Mn3 N2 169.2(2) . 2_566
N4 Mn3 N7 89.79(16) . .
N2 Mn3 N7 87.47(16) 2_566 .
N4 Mn3 N5 91.6(2) . 2_566
N2 Mn3 N5 77.7(2) 2_566 2_566
N7 Mn3 N5 82.50(15) . 2_566
N4 Mn3 N3 99.3(2) . .
N2 Mn3 N3 91.0(2) 2_566 .
N7 Mn3 N3 85.98(15) . .
N5 Mn3 N3 164.1(2) 2_566 .
N4 Mn3 N9 95.2(2) . .
N2 Mn3 N9 87.0(2) 2_566 .
N7 Mn3 N9 173.84(16) . .
N5 Mn3 N9 93.7(2) 2_566 .
N3 Mn3 N9 96.8(2) . .
N4 Mn3 Mn1 95.86(15) . .
N2 Mn3 Mn1 89.44(16) 2_566 .
N7 Mn3 Mn1 43.92(3) . .
N5 Mn3 Mn1 125.64(16) 2_566 .
N3 Mn3 Mn1 42.06(15) . .
N9 Mn3 Mn1 138.60(18) . .
N4 Mn3 Mn1 83.95(17) . 2_566
N2 Mn3 Mn1 86.91(16) 2_566 2_566
N7 Mn3 Mn1 42.93(3) . 2_566
N5 Mn3 Mn1 40.54(15) 2_566 2_566
N3 Mn3 Mn1 128.91(15) . 2_566
N9 Mn3 Mn1 133.99(18) . 2_566
Mn1 Mn3 Mn1 86.86(5) . 2_566
N4 Mn3 Mn2 44.11(16) . .
N2 Mn3 Mn2 134.09(16) 2_566 .
N7 Mn3 Mn2 46.62(4) . .
N5 Mn3 Mn2 93.27(16) 2_566 .
N3 Mn3 Mn2 86.66(15) . .
N9 Mn3 Mn2 138.87(16) . .
Mn1 Mn3 Mn2 59.52(5) . .
Mn1 Mn3 Mn2 60.63(5) 2_566 .
C6 N1 C3 110.4(6) . .
C6 N1 Mn1 114.0(4) . .
C3 N1 Mn1 113.3(4) . .
C6 N1 Mn2 108.0(5) . 2_566
C3 N1 Mn2 116.3(4) . 2_566
Mn1 N1 Mn2 94.0(2) . 2_566
C12 N2 C4 112.9(6) . .
C12 N2 Mn3 106.1(4) . 2_566
C4 N2 Mn3 121.3(4) . 2_566
C12 N2 Mn2 111.4(4) . .
C4 N2 Mn2 109.7(4) . .
Mn3 N2 Mn2 93.9(2) 2_566 .
C18 N3 C5 110.4(6) . 2_566
C18 N3 Mn1 111.8(4) . .
C5 N3 Mn1 127.1(4) 2_566 .
C18 N3 Mn3 106.8(4) . .
C5 N3 Mn3 107.5(4) 2_566 .
Mn1 N3 Mn3 89.4(2) . .
C11 N4 Mn2 111.8(5) . .
C11 N4 Mn3 113.6(4) . .
Mn2 N4 Mn3 91.3(2) . .
C17 N5 Mn1 124.8(4) . .
C17 N5 Mn3 106.0(5) . 2_566
Mn1 N5 Mn3 93.1(2) . 2_566
C23 N6 Mn1 114.6(5) . .
C23 N6 Mn2 112.8(4) . .
Mn1 N6 Mn2 91.7(2) . .
Mn1 N7 Mn1 180.0 2_566 .
Mn1 N7 Mn3 88.95(4) 2_566 2_566
Mn1 N7 Mn3 91.05(4) . 2_566
Mn1 N7 Mn3 91.05(4) 2_566 .
Mn1 N7 Mn3 88.95(4) . .
Mn3 N7 Mn3 180.0 2_566 .
Mn1 N7 Mn2 91.47(5) 2_566 .
Mn1 N7 Mn2 88.53(5) . .
Mn3 N7 Mn2 92.28(4) 2_566 .
Mn3 N7 Mn2 87.72(4) . .
Mn1 N7 Mn2 88.53(5) 2_566 2_566
Mn1 N7 Mn2 91.47(5) . 2_566
Mn3 N7 Mn2 87.72(4) 2_566 2_566
Mn3 N7 Mn2 92.28(4) . 2_566
Mn2 N7 Mn2 180.0 . 2_566
C24 N8 Mn2 154.6(6) . .
C26 N9 Mn3 130.0(6) . .
C3 C2 C1 105.5(6) 2_566 .
C3 C2 C4 117.1(6) 2_566 .
C1 C2 C4 105.3(6) . .
C3 C2 C5 111.4(6) 2_566 .
C1 C2 C5 104.4(6) . .
C4 C2 C5 112.0(6) . .
N1 C3 C2 118.3(6) . 2_566
N2 C4 C2 117.3(6) . .
N3 C5 C2 115.3(6) 2_566 .
C7 C6 N1 124.4(7) . .
C7 C6 C11 118.5(7) . 2_566
N1 C6 C11 117.1(7) . 2_566
C8 C7 C6 121.1(8) . .
C9 C8 C7 120.1(7) . .
C10 C9 C8 119.9(7) 2_566 .
C9 C10 C11 123.0(7) 2_566 .
N4 C11 C10 124.2(7) . .
N4 C11 C6 118.3(6) . 2_566
C10 C11 C6 117.4(7) . 2_566
N2 C12 C13 124.9(7) . .
N2 C12 C17 119.7(6) . .
C13 C12 C17 115.5(6) . .
C14 C13 C12 122.0(7) . .
C13 C14 C15 122.0(7) . .
C14 C15 C16 118.2(7) . .
C17 C16 C15 121.5(7) . .
C16 C17 N5 121.6(7) . .
C16 C17 C12 120.8(6) . .
N5 C17 C12 117.6(6) . .
C19 C18 C23 119.3(6) . .
C19 C18 N3 126.6(7) . .
C23 C18 N3 114.1(6) . .
C18 C19 C20 120.7(7) . .
C21 C20 C19 120.3(7) . .
C22 C21 C20 118.8(7) . .
C23 C22 C21 120.9(7) . .
C22 C23 N6 124.3(7) . .
C22 C23 C18 119.9(7) . .
N6 C23 C18 115.7(6) . .
N8 C24 C25 179.2(9) . .
N9 C26 C27 178.6(8) . .
N1S C1S C2S 179.6(13) . .

loop_
_geom_bond_atom_site_label_1
_geom_bond_atom_site_label_2
_geom_bond_distance
_geom_bond_site_symmetry_2
Mn1 N6 1.965(6) .
Mn1 N5 2.017(6) .
Mn1 N1 2.037(6) .
Mn1 N3 2.038(6) .
Mn1 N7 2.1111(14) .
Mn1 Mn3 3.0427(18) .
Mn1 Mn2 3.057(2) .
Mn1 Mn3 3.0988(19) 2_566
Mn1 Mn2 3.137(2) 2_566
Mn2 N4 2.169(6) .
Mn2 N2 2.223(6) .
Mn2 N1 2.249(6) 2_566
Mn2 N7 2.2665(13) .
Mn2 N6 2.284(6) .
Mn2 N8 2.316(6) .
Mn2 Mn3 3.1159(19) .
Mn2 Mn1 3.137(2) 2_566
Mn3 N4 2.190(6) .
Mn3 N2 2.215(6) 2_566
Mn3 N7 2.2302(15) .
Mn3 N5 2.245(6) 2_566
Mn3 N3 2.280(6) .
Mn3 N9 2.352(6) .
Mn3 Mn1 3.0988(19) 2_566
N1 C6 1.435(10) .
N1 C3 1.496(9) .
N1 Mn2 2.249(6) 2_566
N2 C12 1.390(9) .
N2 C4 1.468(9) .
N2 Mn3 2.215(6) 2_566
N3 C18 1.434(8) .
N3 C5 1.464(9) 2_566
N4 C11 1.378(9) .
N5 C17 1.428(8) .
N5 Mn3 2.245(6) 2_566
N6 C23 1.401(9) .
N7 Mn1 2.1111(14) 2_566
N7 Mn3 2.2302(15) 2_566
N7 Mn2 2.2665(13) 2_566
N8 C24 1.116(9) .
N9 C26 1.155(9) .
C1 C2 1.540(10) .
C2 C3 1.526(10) 2_566
C2 C4 1.553(10) .
C2 C5 1.570(9) .
C3 C2 1.526(10) 2_566
C5 N3 1.464(9) 2_566
C6 C7 1.400(11) .
C6 C11 1.454(11) 2_566
C7 C8 1.398(10) .
C8 C9 1.376(11) .
C9 C10 1.373(10) 2_566
C10 C9 1.373(10) 2_566
C10 C11 1.389(10) .
C11 C6 1.454(11) 2_566
C12 C13 1.436(10) .
C12 C17 1.444(10) .
C13 C14 1.371(10) .
C14 C15 1.380(11) .
C15 C16 1.410(10) .
C16 C17 1.387(10) .
C18 C19 1.382(10) .
C18 C23 1.412(10) .
C19 C20 1.404(10) .
C20 C21 1.401(10) .
C21 C22 1.400(10) .
C22 C23 1.392(10) .
C24 C25 1.471(10) .
C26 C27 1.447(11) .
N1S C1S 1.131(12) .
C1S C2S 1.434(13) .
